data_1513193
loop_
_publ_author_name
'Wen-Bo Pei'
'Jian-Sheng Wu'
'Wei-Hua Ning'
'Zheng-Fang Tian'
'Jian-Lan Liu'
'Xiao-Ming Ren'

_publ_section_title
;
 One-dimensional metal-bis-dithiolene compounds with diverse ion-pair
 arrangements, various magnetic properties and intense near-infrared
 absorption
;
_journal_name_full
;
Inorganica Chimica Acta
;
_journal_page_first 28
_journal_page_last 39
_journal_paper_doi 10.1016/j.ica.2012.12.008
_journal_volume 398
_journal_year 2013
_chemical_formula_sum 'C21 H12 F3 N6 Ni S4'
_chemical_formula_weight 592.32
_space_group_IT_number 2
_symmetry_cell_setting triclinic
_symmetry_space_group_name_Hall '-P 1'
_symmetry_space_group_name_H-M 'P -1'
_atom_sites_solution_hydrogens geom
_atom_sites_solution_primary direct
_atom_sites_solution_secondary difmap
_cell_angle_alpha 68.276(5)
_cell_angle_beta 84.803(6)
_cell_angle_gamma 88.484(6)
_cell_formula_units_Z 2
_cell_length_a 7.605(4)
_cell_length_b 11.701(5)
_cell_length_c 14.586(7)
_cell_measurement_reflns_used 8687
_cell_measurement_temperature 296(2)
_cell_volume 1200.8(10)
_computing_structure_refinement 'SHELXL-97 (Sheldrick, 1997)'
_computing_structure_solution 'SHELXS-97 (Sheldrick, 1990)'
_diffrn_ambient_temperature 296(2)
_diffrn_measured_fraction_theta_full 0.991
_diffrn_measured_fraction_theta_max 0.991
_diffrn_measurement_device_type 'CCD area detector'
_diffrn_measurement_method 'phi and omega scans'
_diffrn_radiation_monochromator graphite
_diffrn_radiation_source 'fine-focus sealed tube'
_diffrn_radiation_type MoK\a
_diffrn_radiation_wavelength 0.71073
_diffrn_reflns_av_R_equivalents 0.0629
_diffrn_reflns_av_sigmaI/netI 0.1062
_diffrn_reflns_limit_h_max 9
_diffrn_reflns_limit_h_min -7
_diffrn_reflns_limit_k_max 13
_diffrn_reflns_limit_k_min -13
_diffrn_reflns_limit_l_max 16
_diffrn_reflns_limit_l_min -17
_diffrn_reflns_number 8687
_diffrn_reflns_theta_full 25.00
_diffrn_reflns_theta_max 25.00
_diffrn_reflns_theta_min 1.51
_exptl_absorpt_coefficient_mu 1.202
_exptl_absorpt_correction_type multi-scan
_exptl_crystal_density_diffrn 1.638
_exptl_crystal_density_method 'not measured'
_exptl_crystal_description stick-shaped
_exptl_crystal_F_000 598
_refine_diff_density_max 0.716
_refine_diff_density_min -0.587
_refine_diff_density_rms 0.100
_refine_ls_extinction_method none
_refine_ls_goodness_of_fit_ref 1.002
_refine_ls_hydrogen_treatment constr
_refine_ls_matrix_type full
_refine_ls_number_parameters 316
_refine_ls_number_reflns 4181
_refine_ls_number_restraints 0
_refine_ls_restrained_S_all 1.002
_refine_ls_R_factor_all 0.1219
_refine_ls_R_factor_gt 0.0600
_refine_ls_shift/su_max 0.000
_refine_ls_shift/su_mean 0.000
_refine_ls_structure_factor_coef Fsqd
_refine_ls_weighting_details 'calc w=1/[\s^2^(Fo^2^)+(0.0411P)^2^+0.0000P] where P=(Fo^2^+2Fc^2^)/3'
_refine_ls_weighting_scheme calc
_refine_ls_wR_factor_gt 0.1207
_refine_ls_wR_factor_ref 0.1377
_reflns_number_gt 2236
_reflns_number_total 4181
_reflns_threshold_expression >2sigma(I)
_cod_data_source_file ICA-2013-398-28-39-5.cif
_cod_data_source_block 5
_cod_original_sg_symbol_H-M P-1
_cod_database_code 1513193

loop_
_symmetry_equiv_pos_as_xyz
'x, y, z'
'-x, -y, -z'

loop_
_atom_site_label
_atom_site_type_symbol
_atom_site_fract_x
_atom_site_fract_y
_atom_site_fract_z
_atom_site_U_iso_or_equiv
_atom_site_adp_type
_atom_site_occupancy
_atom_site_symmetry_multiplicity
_atom_site_calc_flag
_atom_site_refinement_flags
Ni1 Ni 0.72496(9) 0.45596(7) 0.49989(5) 0.0420(2) Uani 1 1 d .
S1 S 0.6598(2) 0.29405(14) 0.47350(11) 0.0499(4) Uani 1 1 d .
S2 S 0.6791(2) 0.36492(14) 0.65769(11) 0.0493(4) Uani 1 1 d .
S4 S 0.7895(2) 0.61873(14) 0.52509(11) 0.0487(4) Uani 1 1 d .
S3 S 0.7817(2) 0.54444(14) 0.34290(11) 0.0505(4) Uani 1 1 d .
C2 C 0.6234(7) 0.1864(5) 0.5907(4) 0.0440(15) Uani 1 1 d .
C1 C 0.5846(8) 0.0607(6) 0.6017(4) 0.0545(17) Uani 1 1 d .
C3 C 0.6316(7) 0.2160(5) 0.6712(4) 0.0445(15) Uani 1 1 d .
C4 C 0.6054(8) 0.1248(6) 0.7703(5) 0.0527(17) Uani 1 1 d .
C6 C 0.8534(7) 0.6891(5) 0.3291(4) 0.0442(15) Uani 1 1 d .
C5 C 0.9204(8) 0.7703(6) 0.2308(5) 0.0504(16) Uani 1 1 d .
C7 C 0.8555(7) 0.7215(5) 0.4103(4) 0.0444(15) Uani 1 1 d .
C8 C 0.9153(8) 0.8407(6) 0.4002(5) 0.0522(17) Uani 1 1 d .
C9 C 0.9125(8) 0.8105(6) 0.8484(5) 0.0580(18) Uani 1 1 d .
H9A H 0.7925 0.7918 0.8581 0.070 Uiso 1 1 calc R
C10 C 0.9843(8) 0.8507(6) 0.9124(5) 0.0541(17) Uani 1 1 d .
H10A H 0.9134 0.8612 0.9640 0.065 Uiso 1 1 calc R
C11 C 1.1660(8) 0.8767(5) 0.9009(4) 0.0456(15) Uani 1 1 d .
C12 C 1.2616(8) 0.8641(5) 0.8186(4) 0.0523(16) Uani 1 1 d .
H12A H 1.3817 0.8823 0.8069 0.063 Uiso 1 1 calc R
C13 C 1.1818(8) 0.8259(5) 0.7557(4) 0.0489(16) Uani 1 1 d .
H13A H 1.2479 0.8198 0.7009 0.059 Uiso 1 1 calc R
C14 C 0.9248(8) 0.7506(6) 0.7027(4) 0.0523(16) Uani 1 1 d .
H14A H 1.0155 0.7226 0.6649 0.063 Uiso 1 1 calc R
H14B H 0.8622 0.8174 0.6565 0.063 Uiso 1 1 calc R
C15 C 0.7971(8) 0.6459(5) 0.7592(4) 0.0458(15) Uani 1 1 d .
C16 C 0.6191(8) 0.6595(5) 0.7456(4) 0.0532(17) Uani 1 1 d .
H16A H 0.5780 0.7315 0.6994 0.064 Uiso 1 1 calc R
C17 C 0.5019(8) 0.5653(5) 0.8010(4) 0.0501(16) Uani 1 1 d .
H17A H 0.3826 0.5744 0.7907 0.060 Uiso 1 1 calc R
C18 C 0.5582(8) 0.4599(5) 0.8704(4) 0.0488(16) Uani 1 1 d .
C19 C 0.7362(9) 0.4435(6) 0.8835(5) 0.0618(18) Uani 1 1 d .
H19A H 0.7765 0.3710 0.9294 0.074 Uiso 1 1 calc R
C20 C 0.8543(8) 0.5374(6) 0.8268(5) 0.0587(18) Uani 1 1 d .
H20A H 0.9744 0.5264 0.8348 0.070 Uiso 1 1 calc R
C21 C 0.4288(9) 0.3631(6) 0.9298(5) 0.0602(18) Uani 1 1 d .
F1 F 0.2660(5) 0.4013(4) 0.9349(3) 0.1072(16) Uani 1 1 d .
F2 F 0.4669(5) 0.3077(4) 1.0244(3) 0.0877(13) Uani 1 1 d .
F3 F 0.4208(6) 0.2715(4) 0.8972(3) 0.1127(17) Uani 1 1 d .
N1 N 0.5549(8) -0.0386(5) 0.6147(4) 0.0741(17) Uani 1 1 d .
N2 N 0.5872(7) 0.0516(5) 0.8474(4) 0.0681(16) Uani 1 1 d .
N3 N 0.9752(7) 0.8326(5) 0.1537(4) 0.0722(17) Uani 1 1 d .
N4 N 0.9623(8) 0.9352(5) 0.3945(4) 0.0810(19) Uani 1 1 d .
N5 N 1.0088(6) 0.7963(4) 0.7707(3) 0.0430(12) Uani 1 1 d .
N6 N 1.2405(6) 0.9101(4) 0.9669(4) 0.0600(15) Uani 1 1 d .
H6C H 1.3520 0.9249 0.9597 0.072 Uiso 1 1 calc R
H6A H 1.1768 0.9167 1.0165 0.072 Uiso 1 1 calc R

loop_
_atom_site_aniso_label
_atom_site_aniso_U_11
_atom_site_aniso_U_22
_atom_site_aniso_U_33
_atom_site_aniso_U_23
_atom_site_aniso_U_13
_atom_site_aniso_U_12
Ni1 0.0387(5) 0.0466(5) 0.0371(5) -0.0116(3) 0.0003(3) -0.0061(3)
S1 0.0591(11) 0.0481(9) 0.0377(9) -0.0108(7) 0.0003(8) -0.0084(7)
S2 0.0539(10) 0.0542(10) 0.0367(9) -0.0138(8) 0.0010(8) -0.0111(8)
S4 0.0528(10) 0.0509(10) 0.0398(10) -0.0143(8) 0.0008(8) -0.0067(8)
S3 0.0564(11) 0.0544(10) 0.0378(9) -0.0141(8) 0.0012(8) -0.0116(8)
C2 0.037(4) 0.043(4) 0.045(4) -0.008(3) -0.001(3) 0.000(3)
C1 0.064(5) 0.054(4) 0.038(4) -0.009(3) 0.002(3) -0.007(4)
C3 0.037(4) 0.045(4) 0.038(4) -0.001(3) 0.003(3) -0.005(3)
C4 0.045(4) 0.060(4) 0.047(4) -0.011(3) -0.008(3) -0.016(3)
C6 0.032(3) 0.052(4) 0.040(4) -0.007(3) 0.001(3) -0.003(3)
C5 0.039(4) 0.064(4) 0.050(4) -0.021(3) -0.007(3) -0.011(3)
C7 0.038(4) 0.052(4) 0.038(4) -0.012(3) 0.005(3) -0.004(3)
C8 0.047(4) 0.056(4) 0.052(4) -0.016(3) -0.009(3) -0.011(3)
C9 0.041(4) 0.076(5) 0.057(4) -0.029(4) 0.021(3) -0.021(3)
C10 0.049(4) 0.075(4) 0.045(4) -0.030(3) 0.004(3) -0.011(3)
C11 0.048(4) 0.040(3) 0.042(4) -0.005(3) -0.006(3) -0.009(3)
C12 0.041(4) 0.068(4) 0.045(4) -0.018(3) 0.006(3) -0.012(3)
C13 0.039(4) 0.060(4) 0.044(4) -0.016(3) 0.001(3) -0.002(3)
C14 0.047(4) 0.071(4) 0.039(4) -0.021(3) 0.004(3) -0.014(3)
C15 0.054(4) 0.047(4) 0.040(4) -0.020(3) -0.004(3) -0.007(3)
C16 0.052(4) 0.057(4) 0.045(4) -0.011(3) -0.011(3) 0.003(3)
C17 0.039(4) 0.055(4) 0.054(4) -0.017(3) -0.004(3) -0.005(3)
C18 0.055(4) 0.049(4) 0.041(4) -0.015(3) 0.004(3) -0.010(3)
C19 0.055(5) 0.053(4) 0.065(5) -0.006(3) -0.007(4) 0.001(3)
C20 0.037(4) 0.065(4) 0.064(5) -0.014(4) -0.001(3) -0.006(3)
C21 0.057(5) 0.065(5) 0.055(5) -0.018(4) -0.002(4) -0.002(4)
F1 0.050(3) 0.094(3) 0.136(4) 0.002(3) 0.014(3) -0.011(2)
F2 0.084(3) 0.099(3) 0.059(3) -0.003(2) -0.001(2) -0.028(2)
F3 0.149(4) 0.089(3) 0.106(4) -0.050(3) 0.034(3) -0.063(3)
N1 0.103(5) 0.055(4) 0.056(4) -0.012(3) 0.003(3) -0.015(3)
N2 0.075(4) 0.065(4) 0.050(4) -0.003(3) -0.004(3) -0.028(3)
N3 0.082(4) 0.079(4) 0.043(3) -0.010(3) 0.011(3) -0.022(3)
N4 0.094(5) 0.058(4) 0.089(5) -0.019(4) -0.022(4) -0.018(3)
N5 0.041(3) 0.045(3) 0.040(3) -0.012(2) 0.003(2) -0.012(2)
N6 0.051(3) 0.081(4) 0.055(3) -0.031(3) -0.006(3) -0.018(3)

loop_
_atom_type_symbol
_atom_type_description
_atom_type_scat_dispersion_real
_atom_type_scat_dispersion_imag
_atom_type_scat_source
C C 0.0033 0.0016 'International Tables Vol C Tables 4.2.6.8 and 6.1.1.4'
H H 0.0000 0.0000 'International Tables Vol C Tables 4.2.6.8 and 6.1.1.4'
N N 0.0061 0.0033 'International Tables Vol C Tables 4.2.6.8 and 6.1.1.4'
F F 0.0171 0.0103 'International Tables Vol C Tables 4.2.6.8 and 6.1.1.4'
S S 0.1246 0.1234 'International Tables Vol C Tables 4.2.6.8 and 6.1.1.4'
Ni Ni 0.3393 1.1124 'International Tables Vol C Tables 4.2.6.8 and 6.1.1.4'

loop_
_geom_angle_atom_site_label_1
_geom_angle_atom_site_label_2
_geom_angle_atom_site_label_3
_geom_angle
S3 Ni1 S4 92.29(7)
S3 Ni1 S1 87.30(7)
S4 Ni1 S1 179.53(7)
S3 Ni1 S2 177.66(7)
S4 Ni1 S2 87.72(7)
S1 Ni1 S2 92.70(7)
C2 S1 Ni1 102.7(2)
C3 S2 Ni1 102.8(2)
C7 S4 Ni1 104.1(2)
C6 S3 Ni1 103.3(2)
C3 C2 C1 120.4(5)
C3 C2 S1 121.4(4)
C1 C2 S1 118.2(5)
N1 C1 C2 177.0(7)
C2 C3 C4 121.6(5)
C2 C3 S2 120.2(4)
C4 C3 S2 118.2(5)
N2 C4 C3 178.6(7)
C7 C6 C5 122.1(5)
C7 C6 S3 120.1(4)
C5 C6 S3 117.6(5)
N3 C5 C6 178.9(7)
C6 C7 C8 120.8(5)
C6 C7 S4 120.1(5)
C8 C7 S4 119.1(5)
N4 C8 C7 178.3(7)
C10 C9 N5 122.4(6)
C10 C9 H9A 118.8
N5 C9 H9A 118.8
C9 C10 C11 120.0(6)
C9 C10 H10A 120.0
C11 C10 H10A 120.0
N6 C11 C12 123.0(6)
N6 C11 C10 120.6(6)
C12 C11 C10 116.3(6)
C13 C12 C11 121.0(6)
C13 C12 H12A 119.5
C11 C12 H12A 119.5
N5 C13 C12 121.5(6)
N5 C13 H13A 119.2
C12 C13 H13A 119.2
N5 C14 C15 111.4(4)
N5 C14 H14A 109.3
C15 C14 H14A 109.3
N5 C14 H14B 109.3
C15 C14 H14B 109.3
H14A C14 H14B 108.0
C20 C15 C16 118.8(5)
C20 C15 C14 121.0(6)
C16 C15 C14 120.2(5)
C15 C16 C17 119.8(6)
C15 C16 H16A 120.1
C17 C16 H16A 120.1
C18 C17 C16 121.2(6)
C18 C17 H17A 119.4
C16 C17 H17A 119.4
C17 C18 C19 119.8(6)
C17 C18 C21 119.6(6)
C19 C18 C21 120.6(6)
C18 C19 C20 119.0(6)
C18 C19 H19A 120.5
C20 C19 H19A 120.5
C15 C20 C19 121.4(6)
C15 C20 H20A 119.3
C19 C20 H20A 119.3
F1 C21 F3 105.3(6)
F1 C21 F2 105.2(6)
F3 C21 F2 104.2(6)
F1 C21 C18 114.8(6)
F3 C21 C18 113.7(6)
F2 C21 C18 112.7(6)
C13 N5 C9 118.6(5)
C13 N5 C14 120.8(5)
C9 N5 C14 120.6(5)
C11 N6 H6C 120.0
C11 N6 H6A 120.0
H6C N6 H6A 120.0

loop_
_geom_bond_atom_site_label_1
_geom_bond_atom_site_label_2
_geom_bond_distance
Ni1 S3 2.1426(19)
Ni1 S4 2.1458(19)
Ni1 S1 2.1463(19)
Ni1 S2 2.1478(19)
S1 C2 1.709(6)
S2 C3 1.724(6)
S4 C7 1.700(6)
S3 C6 1.726(6)
C2 C3 1.349(7)
C2 C1 1.455(8)
C1 N1 1.131(7)
C3 C4 1.444(8)
C4 N2 1.133(7)
C6 C7 1.373(7)
C6 C5 1.450(8)
C5 N3 1.137(7)
C7 C8 1.429(8)
C8 N4 1.142(7)
C9 C10 1.349(8)
C9 N5 1.353(7)
C9 H9A 0.9300
C10 C11 1.405(7)
C10 H10A 0.9300
C11 N6 1.337(7)
C11 C12 1.400(7)
C12 C13 1.352(8)
C12 H12A 0.9300
C13 N5 1.347(6)
C13 H13A 0.9300
C14 N5 1.483(6)
C14 C15 1.514(7)
C14 H14A 0.9700
C14 H14B 0.9700
C15 C20 1.377(8)
C15 C16 1.383(8)
C16 C17 1.387(7)
C16 H16A 0.9300
C17 C18 1.363(8)
C17 H17A 0.9300
C18 C19 1.383(8)
C18 C21 1.477(8)
C19 C20 1.393(8)
C19 H19A 0.9300
C20 H20A 0.9300
C21 F1 1.310(7)
C21 F3 1.327(7)
C21 F2 1.346(7)
N6 H6C 0.8600
N6 H6A 0.8600
